data_7049681
loop_
_publ_author_name
'Xu, Xingyu'
'Zhang, Zengyu'
'Huang, Shiqing'
'Cao, Lei'
'Liu, Wei'
'Yan, Xiaoyu'

_publ_section_title
;
 4-Halo-1,2,3-triazolylidenes: stable carbenes featuring halogen bonding.
;
_journal_issue 20
_journal_name_full 'Dalton transactions (Cambridge, England : 2003)'
_journal_page_first 6931
_journal_page_last 6941
_journal_paper_doi 10.1039/c9dt01018a
_journal_volume 48
_journal_year 2019
_chemical_formula_moiety 'C26 H34 Br N3'
_chemical_formula_sum 'C26 H34 Br N3'
_chemical_formula_weight 468.47
_space_group_crystal_system monoclinic
_space_group_IT_number 14
_space_group_name_Hall '-P 2yn'
_space_group_name_H-M_alt 'P 1 21/n 1'
_symmetry_space_group_name_Hall '-P 2yn'
_symmetry_space_group_name_H-M 'P 1 21/n 1'
_atom_sites_solution_hydrogens geom
_atom_sites_solution_primary dual
_audit_creation_date 2018-06-05
_audit_creation_method
;
Olex2 1.2
(compiled 2018.05.29 svn.r3508 for OlexSys, GUI svn.r5506)
;
_audit_update_record
;
2018-07-24 deposited with the CCDC.    2019-04-12 downloaded from the CCDC.
;
_cell_angle_alpha 90
_cell_angle_beta 92.691(2)
_cell_angle_gamma 90
_cell_formula_units_Z 4
_cell_length_a 10.7666(5)
_cell_length_b 19.2037(10)
_cell_length_c 11.8245(5)
_cell_measurement_reflns_used 9586
_cell_measurement_temperature 150(2)
_cell_measurement_theta_max 27.471
_cell_measurement_theta_min 2.501
_cell_volume 2442.1(2)
_computing_cell_refinement 'SAINT V8.38A (?, 2016)'
_computing_data_reduction 'SAINT V8.38A (?, 2016)'
_computing_molecular_graphics 'Olex2 (Dolomanov et al., 2009)'
_computing_publication_material 'Olex2 (Dolomanov et al., 2009)'
_computing_structure_refinement 'XL (Sheldrick, 2008)'
_computing_structure_solution 'ShelXT (Sheldrick, 2015)'
_diffrn_ambient_temperature 150.02
_diffrn_measured_fraction_theta_full 0.998
_diffrn_measured_fraction_theta_max 0.996
_diffrn_measurement_device_type 'Bruker APEX-II CCD'
_diffrn_measurement_method '\f and \w scans'
_diffrn_radiation_type MoK\a
_diffrn_radiation_wavelength 0.71073
_diffrn_reflns_av_R_equivalents 0.0433
_diffrn_reflns_av_unetI/netI 0.0407
_diffrn_reflns_Laue_measured_fraction_full 0.998
_diffrn_reflns_Laue_measured_fraction_max 0.996
_diffrn_reflns_limit_h_max 13
_diffrn_reflns_limit_h_min -13
_diffrn_reflns_limit_k_max 24
_diffrn_reflns_limit_k_min -19
_diffrn_reflns_limit_l_max 15
_diffrn_reflns_limit_l_min -15
_diffrn_reflns_number 23175
_diffrn_reflns_point_group_measured_fraction_full 0.998
_diffrn_reflns_point_group_measured_fraction_max 0.996
_diffrn_reflns_theta_full 25.242
_diffrn_reflns_theta_max 27.496
_diffrn_reflns_theta_min 2.501
_diffrn_standards_number 0
_exptl_absorpt_coefficient_mu 1.700
_exptl_absorpt_correction_T_max 0.7456
_exptl_absorpt_correction_T_min 0.6205
_exptl_absorpt_correction_type multi-scan
_exptl_absorpt_process_details
'SADABS-2016/2 (Bruker,2016/2) was used for absorption correction. wR2(int) was 0.0691 before and 0.0510 after correction. The Ratio of minimum to maximum transmission is 0.8322. The \l/2 correction factor is Not present.'
_exptl_crystal_colour 'clear light colourless'
_exptl_crystal_colour_lustre clear
_exptl_crystal_colour_modifier light
_exptl_crystal_colour_primary colourless
_exptl_crystal_density_diffrn 1.274
_exptl_crystal_description block
_exptl_crystal_F_000 984
_exptl_crystal_size_max 0.12
_exptl_crystal_size_mid 0.11
_exptl_crystal_size_min 0.11
_exptl_transmission_factor_max 0.7456
_exptl_transmission_factor_min 0.6205
_refine_diff_density_max 0.922
_refine_diff_density_min -0.546
_refine_diff_density_rms 0.066
_refine_ls_extinction_method none
_refine_ls_goodness_of_fit_ref 1.040
_refine_ls_hydrogen_treatment constr
_refine_ls_matrix_type full
_refine_ls_number_parameters 279
_refine_ls_number_reflns 5585
_refine_ls_number_restraints 0
_refine_ls_restrained_S_all 1.040
_refine_ls_R_factor_all 0.0537
_refine_ls_R_factor_gt 0.0378
_refine_ls_shift/su_max 0.001
_refine_ls_shift/su_mean 0.000
_refine_ls_structure_factor_coef Fsqd
_refine_ls_weighting_details 'w=1/[\s^2^(Fo^2^)+(0.0365P)^2^+1.8120P] where P=(Fo^2^+2Fc^2^)/3'
_refine_ls_weighting_scheme calc
_refine_ls_wR_factor_gt 0.0828
_refine_ls_wR_factor_ref 0.0883
_reflns_Friedel_coverage 0.000
_reflns_number_gt 4523
_reflns_number_total 5585
_reflns_threshold_expression 'I > 2\s(I)'
_cod_data_source_file c9dt01018a2.cif
_cod_data_source_block mo_xxy20180605_0m
_cod_depositor_comments 'Adding full bibliography for 7049675--7049689.cif.'
_cod_database_code 7049681
_shelx_shelxl_version_number 2016/6
_shelx_space_group_comment
;
The symmetry employed for this shelxl refinement is uniquely defined
by the following loop, which should always be used as a source of
symmetry information in preference to the above space-group names.
They are only intended as comments.
;
_shelx_estimated_absorpt_t_max 0.835
_shelx_estimated_absorpt_t_min 0.822
_olex2_refinement_description
;
1. Fixed Uiso
 At 1.2 times of:
  All C(H) groups
 At 1.5 times of:
  All C(H,H,H) groups
2.a Ternary CH refined with riding coordinates:
 C22(H22), C25(H25), C16(H16), C19(H19)
2.b Aromatic/amide H refined with riding coordinates:
 C6(H6), C8(H8), C7(H7), C14(H14), C12(H12), C13(H13)
2.c Idealised Me refined as rotating group:
 C24(H24A,H24B,H24C), C23(H23A,H23B,H23C), C26(H26A,H26B,H26C), C17(H17A,H17B,
 H17C), C18(H18A,H18B,H18C), C27(H27A,H27B,H27C), C20(H20A,H20B,H20C), C21(H21A,
 H21B,H21C)
;
_olex2_submission_special_instructions 'No special instructions were received'

loop_
_space_group_symop_operation_xyz
'x, y, z'
'-x+1/2, y+1/2, -z+1/2'
'-x, -y, -z'
'x-1/2, -y-1/2, z-1/2'

loop_
_atom_site_label
_atom_site_type_symbol
_atom_site_fract_x
_atom_site_fract_y
_atom_site_fract_z
_atom_site_U_iso_or_equiv
_atom_site_adp_type
_atom_site_occupancy
_atom_site_site_symmetry_order
_atom_site_calc_flag
_atom_site_refinement_flags_posn
Br1 Br 0.53633(2) 0.38347(2) 0.03575(2) 0.02576(8) Uani 1 1 d .
N3 N 0.56932(15) 0.41483(9) 0.26700(13) 0.0146(3) Uani 1 1 d .
N1 N 0.61306(15) 0.32161(9) 0.34876(13) 0.0150(3) Uani 1 1 d .
N2 N 0.59457(15) 0.38952(9) 0.36971(14) 0.0154(3) Uani 1 1 d .
C2 C 0.57177(19) 0.36288(11) 0.18794(16) 0.0164(4) Uani 1 1 d .
C4 C 0.54024(19) 0.48809(11) 0.25852(16) 0.0158(4) Uani 1 1 d .
C10 C 0.64432(19) 0.27952(11) 0.44771(16) 0.0169(4) Uani 1 1 d .
C5 C 0.42356(19) 0.50928(11) 0.29350(16) 0.0173(4) Uani 1 1 d .
C9 C 0.63164(19) 0.53340(12) 0.22285(16) 0.0189(4) Uani 1 1 d .
C22 C 0.32670(19) 0.45815(12) 0.33117(18) 0.0203(4) Uani 1 1 d .
H22 H 0.353995 0.410286 0.310135 0.024 Uiso 1 1 calc R
C1 C 0.60093(19) 0.29921(12) 0.23787(17) 0.0191(4) Uani 1 1 d .
C11 C 0.5534(2) 0.23505(12) 0.48724(18) 0.0217(5) Uani 1 1 d .
C15 C 0.76282(19) 0.28754(11) 0.50029(17) 0.0186(4) Uani 1 1 d .
C6 C 0.4021(2) 0.58087(12) 0.29586(18) 0.0230(5) Uani 1 1 d .
H6 H 0.324758 0.597629 0.320276 0.028 Uiso 1 1 calc R
C8 C 0.6039(2) 0.60451(12) 0.22635(18) 0.0240(5) Uani 1 1 d .
H8 H 0.663487 0.637386 0.202956 0.029 Uiso 1 1 calc R
C7 C 0.4904(2) 0.62786(12) 0.26359(19) 0.0256(5) Uani 1 1 d .
H7 H 0.473824 0.676384 0.266761 0.031 Uiso 1 1 calc R
C25 C 0.7575(2) 0.50887(13) 0.18531(18) 0.0238(5) Uani 1 1 d .
H25 H 0.756152 0.456823 0.182997 0.029 Uiso 1 1 calc R
C14 C 0.7893(2) 0.24839(13) 0.59772(19) 0.0258(5) Uani 1 1 d .
H14 H 0.868464 0.252392 0.636201 0.031 Uiso 1 1 calc R
C12 C 0.5859(2) 0.19634(13) 0.58469(19) 0.0280(5) Uani 1 1 d .
H12 H 0.527559 0.164632 0.613704 0.034 Uiso 1 1 calc R
C16 C 0.8602(2) 0.33491(12) 0.45134(18) 0.0225(5) Uani 1 1 d .
H16 H 0.816123 0.375979 0.416387 0.027 Uiso 1 1 calc R
C19 C 0.4238(2) 0.22959(14) 0.4316(2) 0.0302(6) Uani 1 1 d .
H19 H 0.421300 0.260123 0.363003 0.036 Uiso 1 1 calc R
C24 C 0.2000(2) 0.47173(14) 0.2715(2) 0.0326(6) Uani 1 1 d .
H24A H 0.171404 0.518550 0.290560 0.049 Uiso 1 1 calc GR
H24B H 0.139964 0.437213 0.296284 0.049 Uiso 1 1 calc GR
H24C H 0.207316 0.468122 0.189415 0.049 Uiso 1 1 calc GR
C13 C 0.7010(2) 0.20363(13) 0.63887(19) 0.0311(6) Uani 1 1 d .
H13 H 0.720327 0.177549 0.705657 0.037 Uiso 1 1 calc R
C23 C 0.3177(2) 0.46056(15) 0.4599(2) 0.0336(6) Uani 1 1 d .
H23A H 0.397808 0.447285 0.496328 0.050 Uiso 1 1 calc GR
H23B H 0.253245 0.428072 0.482714 0.050 Uiso 1 1 calc GR
H23C H 0.296105 0.507870 0.483102 0.050 Uiso 1 1 calc GR
C26 C 0.7836(3) 0.53493(17) 0.0668(2) 0.0402(7) Uani 1 1 d .
H26A H 0.717135 0.519391 0.013235 0.060 Uiso 1 1 calc GR
H26B H 0.863352 0.516202 0.044063 0.060 Uiso 1 1 calc GR
H26C H 0.787141 0.585921 0.067100 0.060 Uiso 1 1 calc GR
C17 C 0.9555(2) 0.36205(15) 0.5402(2) 0.0357(6) Uani 1 1 d .
H17A H 0.912234 0.383275 0.602654 0.054 Uiso 1 1 calc GR
H17B H 1.008356 0.396972 0.505873 0.054 Uiso 1 1 calc GR
H17C H 1.007048 0.323344 0.569199 0.054 Uiso 1 1 calc GR
C18 C 0.9259(2) 0.29702(15) 0.3583(2) 0.0367(6) Uani 1 1 d .
H18A H 0.970402 0.256565 0.390452 0.055 Uiso 1 1 calc GR
H18B H 0.985292 0.328615 0.324442 0.055 Uiso 1 1 calc GR
H18C H 0.864459 0.281464 0.299917 0.055 Uiso 1 1 calc GR
C27 C 0.8612(2) 0.53106(17) 0.2708(2) 0.0402(7) Uani 1 1 d .
H27A H 0.862246 0.581946 0.277096 0.060 Uiso 1 1 calc GR
H27B H 0.941466 0.514859 0.245060 0.060 Uiso 1 1 calc GR
H27C H 0.846327 0.510596 0.344826 0.060 Uiso 1 1 calc GR
C20 C 0.3254(3) 0.2561(2) 0.5092(3) 0.0610(10) Uani 1 1 d .
H20A H 0.321985 0.225474 0.575237 0.092 Uiso 1 1 calc GR
H20B H 0.244206 0.256422 0.468056 0.092 Uiso 1 1 calc GR
H20C H 0.346612 0.303454 0.534140 0.092 Uiso 1 1 calc GR
C21 C 0.3935(3) 0.1569(2) 0.3927(4) 0.0736(12) Uani 1 1 d .
H21A H 0.455334 0.141401 0.339949 0.110 Uiso 1 1 calc GR
H21B H 0.310702 0.156231 0.354558 0.110 Uiso 1 1 calc GR
H21C H 0.394643 0.125640 0.458246 0.110 Uiso 1 1 calc GR

loop_
_atom_site_aniso_label
_atom_site_aniso_U_11
_atom_site_aniso_U_22
_atom_site_aniso_U_33
_atom_site_aniso_U_23
_atom_site_aniso_U_13
_atom_site_aniso_U_12
Br1 0.03298(13) 0.02984(14) 0.01389(11) -0.00066(9) -0.00479(8) 0.00069(11)
N3 0.0132(8) 0.0168(9) 0.0136(7) 0.0001(7) -0.0006(6) 0.0017(7)
N1 0.0143(8) 0.0150(9) 0.0156(8) -0.0010(7) -0.0004(6) 0.0015(7)
N2 0.0165(8) 0.0149(9) 0.0147(8) -0.0004(7) -0.0013(6) 0.0021(7)
C2 0.0159(10) 0.0204(11) 0.0126(9) -0.0022(8) -0.0014(8) -0.0013(8)
C4 0.0185(10) 0.0155(11) 0.0132(9) 0.0004(8) -0.0028(8) 0.0019(8)
C10 0.0209(10) 0.0149(11) 0.0150(9) -0.0015(8) 0.0008(8) 0.0042(8)
C5 0.0185(10) 0.0195(11) 0.0137(9) -0.0011(8) -0.0023(8) 0.0033(9)
C9 0.0192(10) 0.0219(12) 0.0154(9) 0.0008(8) -0.0018(8) -0.0003(9)
C22 0.0171(10) 0.0217(12) 0.0221(10) -0.0032(9) 0.0016(8) 0.0009(9)
C1 0.0182(10) 0.0225(12) 0.0164(9) -0.0033(8) -0.0009(8) -0.0005(9)
C11 0.0234(11) 0.0215(12) 0.0205(10) -0.0014(9) 0.0042(9) -0.0008(9)
C15 0.0203(10) 0.0164(11) 0.0189(10) -0.0030(8) -0.0004(8) 0.0044(9)
C6 0.0234(11) 0.0229(13) 0.0227(10) 0.0002(9) -0.0005(9) 0.0077(9)
C8 0.0287(12) 0.0210(13) 0.0220(10) 0.0035(9) -0.0013(9) -0.0055(9)
C7 0.0344(13) 0.0166(12) 0.0257(11) 0.0021(9) -0.0009(10) 0.0037(10)
C25 0.0182(11) 0.0268(13) 0.0264(11) 0.0039(9) 0.0020(9) -0.0028(9)
C14 0.0256(12) 0.0272(13) 0.0241(11) 0.0007(9) -0.0051(9) 0.0079(10)
C12 0.0347(13) 0.0270(14) 0.0227(11) 0.0057(9) 0.0060(10) -0.0024(11)
C16 0.0203(11) 0.0210(12) 0.0256(11) 0.0010(9) -0.0052(9) -0.0003(9)
C19 0.0232(12) 0.0411(16) 0.0264(11) 0.0040(10) 0.0016(9) -0.0097(11)
C24 0.0181(11) 0.0347(15) 0.0446(14) -0.0045(11) -0.0040(10) -0.0001(10)
C13 0.0428(15) 0.0276(14) 0.0227(11) 0.0086(10) -0.0004(10) 0.0073(11)
C23 0.0352(14) 0.0398(16) 0.0265(12) -0.0018(11) 0.0077(10) -0.0127(12)
C26 0.0322(14) 0.0588(19) 0.0304(13) 0.0064(12) 0.0106(11) 0.0022(13)
C17 0.0243(12) 0.0430(17) 0.0395(14) -0.0121(12) -0.0029(11) -0.0071(11)
C18 0.0377(15) 0.0440(17) 0.0293(12) -0.0062(11) 0.0103(11) -0.0132(12)
C27 0.0195(12) 0.063(2) 0.0378(14) -0.0007(13) -0.0033(11) -0.0016(12)
C20 0.0250(14) 0.079(3) 0.078(2) -0.036(2) -0.0035(15) 0.0056(15)
C21 0.049(2) 0.065(3) 0.104(3) -0.047(2) -0.022(2) 0.0025(18)

loop_
_atom_type_symbol
_atom_type_description
_atom_type_scat_dispersion_real
_atom_type_scat_dispersion_imag
_atom_type_scat_source
C C 0.0033 0.0016 'International Tables Vol C Tables 4.2.6.8 and 6.1.1.4'
H H 0.0000 0.0000 'International Tables Vol C Tables 4.2.6.8 and 6.1.1.4'
Br Br -0.2901 2.4595 'International Tables Vol C Tables 4.2.6.8 and 6.1.1.4'
N N 0.0061 0.0033 'International Tables Vol C Tables 4.2.6.8 and 6.1.1.4'

loop_
_geom_angle_atom_site_label_1
_geom_angle_atom_site_label_2
_geom_angle_atom_site_label_3
_geom_angle
N2 N3 C2 110.45(17)
N2 N3 C4 117.11(16)
C2 N3 C4 132.38(17)
N2 N1 C10 115.05(15)
N2 N1 C1 117.98(17)
C1 N1 C10 126.97(17)
N3 N2 N1 102.29(15)
N3 C2 Br1 119.68(15)
N3 C2 C1 111.28(17)
C1 C2 Br1 129.03(16)
C5 C4 N3 117.19(18)
C9 C4 N3 118.39(18)
C9 C4 C5 124.3(2)
C11 C10 N1 118.14(18)
C11 C10 C15 123.85(19)
C15 C10 N1 117.98(18)
C4 C5 C22 122.53(19)
C6 C5 C4 116.4(2)
C6 C5 C22 121.07(19)
C4 C9 C8 116.5(2)
C4 C9 C25 123.1(2)
C8 C9 C25 120.3(2)
C5 C22 H22 108.0
C5 C22 C24 111.45(19)
C5 C22 C23 110.47(18)
C24 C22 H22 108.0
C24 C22 C23 110.90(19)
C23 C22 H22 108.0
N1 C1 C2 98.00(17)
C10 C11 C12 116.6(2)
C10 C11 C19 122.8(2)
C12 C11 C19 120.6(2)
C10 C15 C16 121.73(18)
C14 C15 C10 117.0(2)
C14 C15 C16 121.2(2)
C5 C6 H6 119.2
C7 C6 C5 121.5(2)
C7 C6 H6 119.2
C9 C8 H8 119.5
C7 C8 C9 121.0(2)
C7 C8 H8 119.5
C6 C7 C8 120.3(2)
C6 C7 H7 119.9
C8 C7 H7 119.9
C9 C25 H25 107.8
C9 C25 C26 111.81(19)
C9 C25 C27 110.71(19)
C26 C25 H25 107.8
C26 C25 C27 110.8(2)
C27 C25 H25 107.8
C15 C14 H14 119.8
C13 C14 C15 120.5(2)
C13 C14 H14 119.8
C11 C12 H12 119.6
C13 C12 C11 120.9(2)
C13 C12 H12 119.6
C15 C16 H16 107.8
C15 C16 C17 113.27(19)
C17 C16 H16 107.8
C18 C16 C15 109.95(19)
C18 C16 H16 107.8
C18 C16 C17 110.0(2)
C11 C19 H19 107.5
C11 C19 C20 111.5(2)
C20 C19 H19 107.5
C21 C19 C11 112.3(2)
C21 C19 H19 107.5
C21 C19 C20 110.4(3)
C22 C24 H24A 109.5
C22 C24 H24B 109.5
C22 C24 H24C 109.5
H24A C24 H24B 109.5
H24A C24 H24C 109.5
H24B C24 H24C 109.5
C14 C13 H13 119.4
C12 C13 C14 121.2(2)
C12 C13 H13 119.4
C22 C23 H23A 109.5
C22 C23 H23B 109.5
C22 C23 H23C 109.5
H23A C23 H23B 109.5
H23A C23 H23C 109.5
H23B C23 H23C 109.5
C25 C26 H26A 109.5
C25 C26 H26B 109.5
C25 C26 H26C 109.5
H26A C26 H26B 109.5
H26A C26 H26C 109.5
H26B C26 H26C 109.5
C16 C17 H17A 109.5
C16 C17 H17B 109.5
C16 C17 H17C 109.5
H17A C17 H17B 109.5
H17A C17 H17C 109.5
H17B C17 H17C 109.5
C16 C18 H18A 109.5
C16 C18 H18B 109.5
C16 C18 H18C 109.5
H18A C18 H18B 109.5
H18A C18 H18C 109.5
H18B C18 H18C 109.5
C25 C27 H27A 109.5
C25 C27 H27B 109.5
C25 C27 H27C 109.5
H27A C27 H27B 109.5
H27A C27 H27C 109.5
H27B C27 H27C 109.5
C19 C20 H20A 109.5
C19 C20 H20B 109.5
C19 C20 H20C 109.5
H20A C20 H20B 109.5
H20A C20 H20C 109.5
H20B C20 H20C 109.5
C19 C21 H21A 109.5
C19 C21 H21B 109.5
C19 C21 H21C 109.5
H21A C21 H21B 109.5
H21A C21 H21C 109.5
H21B C21 H21C 109.5

loop_
_geom_bond_atom_site_label_1
_geom_bond_atom_site_label_2
_geom_bond_distance
Br1 C2 1.8643(19)
N3 N2 1.324(2)
N3 C2 1.368(3)
N3 C4 1.444(3)
N1 N2 1.344(2)
N1 C10 1.449(3)
N1 C1 1.380(2)
C2 C1 1.387(3)
C4 C5 1.401(3)
C4 C9 1.394(3)
C10 C11 1.396(3)
C10 C15 1.401(3)
C5 C22 1.515(3)
C5 C6 1.395(3)
C9 C8 1.399(3)
C9 C25 1.520(3)
C22 H22 1.0000
C22 C24 1.529(3)
C22 C23 1.531(3)
C11 C12 1.402(3)
C11 C19 1.518(3)
C15 C14 1.394(3)
C15 C16 1.523(3)
C6 H6 0.9500
C6 C7 1.378(3)
C8 H8 0.9500
C8 C7 1.393(3)
C7 H7 0.9500
C25 H25 1.0000
C25 C26 1.526(3)
C25 C27 1.531(3)
C14 H14 0.9500
C14 C13 1.387(3)
C12 H12 0.9500
C12 C13 1.375(4)
C16 H16 1.0000
C16 C17 1.525(3)
C16 C18 1.521(3)
C19 H19 1.0000
C19 C20 1.521(4)
C19 C21 1.500(4)
C24 H24A 0.9800
C24 H24B 0.9800
C24 H24C 0.9800
C13 H13 0.9500
C23 H23A 0.9800
C23 H23B 0.9800
C23 H23C 0.9800
C26 H26A 0.9800
C26 H26B 0.9800
C26 H26C 0.9800
C17 H17A 0.9800
C17 H17B 0.9800
C17 H17C 0.9800
C18 H18A 0.9800
C18 H18B 0.9800
C18 H18C 0.9800
C27 H27A 0.9800
C27 H27B 0.9800
C27 H27C 0.9800
C20 H20A 0.9800
C20 H20B 0.9800
C20 H20C 0.9800
C21 H21A 0.9800
C21 H21B 0.9800
C21 H21C 0.9800
